data_7108164
loop_
_publ_author_name
'Cai-Yan Gao'
'Xin He'
'Liang Zhao'
'Mei-Xiang Wang'

_publ_section_title
;
 Dual templated synthesis of silver acetylide cluster-encapsulated
 supramolecular boxes
;
_journal_name_full Chem.Commun.
_journal_page_first 8368
_journal_paper_doi 10.1039/c2cc33757f
_journal_volume 48
_journal_year 2012
_chemical_formula_sum 'C56 H48 Ag6 F12 N16 O17 S4'
_chemical_formula_weight 2220.56
_chemical_name_systematic
;
?
;
_space_group_IT_number 15
_symmetry_cell_setting monoclinic
_symmetry_space_group_name_Hall '-C 2yc'
_symmetry_space_group_name_H-M 'C 1 2/c 1'
_atom_sites_solution_hydrogens geom
_atom_sites_solution_primary direct
_atom_sites_solution_secondary difmap
_audit_creation_method SHELXL-97
_cell_angle_alpha 90.00
_cell_angle_beta 119.53(3)
_cell_angle_gamma 90.00
_cell_formula_units_Z 4
_cell_length_a 31.401(6)
_cell_length_b 10.116(2)
_cell_length_c 26.867(5)
_cell_measurement_reflns_used 9880
_cell_measurement_temperature 173(2)
_cell_measurement_theta_max 27.4812
_cell_measurement_theta_min 1.6424
_cell_volume 7426(3)
_computing_cell_refinement 'CrystalClear (Rigaku Inc., 2007)'
_computing_data_collection 'CrystalClear (Rigaku Inc., 2007)'
_computing_data_reduction 'CrystalClear (Rigaku Inc., 2007)'
_computing_molecular_graphics 'XP in Siemens SHELXTL (Sheldrick, 1994)'
_computing_publication_material 'SHELX97 (Sheldrick, 1997)'
_computing_structure_refinement 'SHELXL-97 (Sheldrick, 1997)'
_computing_structure_solution 'SHELXS-97 (Sheldrick, 1990)'
_diffrn_ambient_temperature 173(2)
_diffrn_measured_fraction_theta_full 0.997
_diffrn_measured_fraction_theta_max 0.997
_diffrn_measurement_device_type 'Saturn724+ CCD'
_diffrn_measurement_method '\w scans at fixed \c = 45\%'
_diffrn_radiation_monochromator Confocal
_diffrn_radiation_source 'Rotating Anode'
_diffrn_radiation_type MoK\a
_diffrn_radiation_wavelength 0.71073
_diffrn_reflns_av_R_equivalents 0.0403
_diffrn_reflns_av_sigmaI/netI 0.0318
_diffrn_reflns_limit_h_max 37
_diffrn_reflns_limit_h_min -37
_diffrn_reflns_limit_k_max 8
_diffrn_reflns_limit_k_min -12
_diffrn_reflns_limit_l_max 31
_diffrn_reflns_limit_l_min -31
_diffrn_reflns_number 24688
_diffrn_reflns_theta_full 25.01
_diffrn_reflns_theta_max 25.01
_diffrn_reflns_theta_min 1.64
_exptl_absorpt_coefficient_mu 1.769
_exptl_absorpt_correction_T_max 0.7727
_exptl_absorpt_correction_T_min 0.7087
_exptl_absorpt_correction_type numerical
_exptl_absorpt_process_details 'CrystalClear (Rigaku Inc., 2007)'
_exptl_crystal_colour yellow
_exptl_crystal_density_diffrn 1.986
_exptl_crystal_density_method 'not measured'
_exptl_crystal_description block
_exptl_crystal_F_000 4344
_exptl_crystal_size_max 0.21
_exptl_crystal_size_mid 0.16
_exptl_crystal_size_min 0.13
_refine_diff_density_max 1.489
_refine_diff_density_min -1.456
_refine_diff_density_rms 0.296
_refine_ls_extinction_coef 0.00047(11)
_refine_ls_extinction_expression Fc^*^=kFc[1+0.001xFc^2^\l^3^/sin(2\q)]^-1/4^
_refine_ls_extinction_method SHELXL
_refine_ls_goodness_of_fit_ref 1.104
_refine_ls_hydrogen_treatment constr
_refine_ls_matrix_type full
_refine_ls_number_parameters 519
_refine_ls_number_reflns 6518
_refine_ls_number_restraints 6
_refine_ls_restrained_S_all 1.105
_refine_ls_R_factor_all 0.0975
_refine_ls_R_factor_gt 0.0933
_refine_ls_shift/su_max 0.000
_refine_ls_shift/su_mean 0.000
_refine_ls_structure_factor_coef Fsqd
_refine_ls_weighting_details 'calc w=1/[\s^2^(Fo^2^)+(0.1436P)^2^+102.2683P] where P=(Fo^2^+2Fc^2^)/3'
_refine_ls_weighting_scheme calc
_refine_ls_wR_factor_gt 0.2558
_refine_ls_wR_factor_ref 0.2601
_reflns_number_gt 6091
_reflns_number_total 6518
_reflns_threshold_expression >2sigma(I)
_cod_data_source_file c2cc33757f.txt
_cod_data_source_block y
_cod_original_sg_symbol_H-M 'C 2/c'
_cod_database_code 7108164

loop_
_symmetry_equiv_pos_as_xyz
'x, y, z'
'-x, y, -z+1/2'
'x+1/2, y+1/2, z'
'-x+1/2, y+1/2, -z+1/2'
'-x, -y, -z'
'x, -y, z-1/2'
'-x+1/2, -y+1/2, -z'
'x+1/2, -y+1/2, z-1/2'

loop_
_atom_site_label
_atom_site_type_symbol
_atom_site_fract_x
_atom_site_fract_y
_atom_site_fract_z
_atom_site_U_iso_or_equiv
_atom_site_adp_type
_atom_site_occupancy
_atom_site_symmetry_multiplicity
_atom_site_calc_flag
_atom_site_refinement_flags
_atom_site_disorder_assembly
_atom_site_disorder_group
Ag1 Ag 0.60174(3) 0.67704(9) 0.32462(3) 0.0571(3) Uani 1 1 d . . .
Ag2 Ag 0.58540(3) 0.63152(10) 0.18878(3) 0.0604(3) Uani 1 1 d . . .
Ag3 Ag 0.62283(9) 0.4303(3) 0.27168(14) 0.0484(16) Uani 0.46(2) 1 d P A 1
Ag3' Ag 0.6044(8) 0.4160(9) 0.2547(8) 0.165(3) Uani 0.54(2) 1 d P A 2
N1 N 0.4821(3) 0.7227(8) 0.0676(3) 0.057(2) Uani 1 1 d . . .
C1 C 0.4487(4) 0.6519(10) 0.0730(4) 0.053(2) Uani 1 1 d . . .
C2 C 0.4522(4) 0.5174(10) 0.0808(5) 0.059(3) Uani 1 1 d . . .
H2A H 0.4279 0.4698 0.0844 0.071 Uiso 1 1 calc R . .
C3 C 0.4904(4) 0.4552(11) 0.0830(5) 0.065(3) Uani 1 1 d . . .
H3A H 0.4934 0.3624 0.0892 0.079 Uiso 1 1 calc R . .
C4 C 0.5260(4) 0.5229(10) 0.0766(5) 0.064(3) Uani 1 1 d . . .
H4A H 0.5531 0.4785 0.0777 0.076 Uiso 1 1 calc R . .
C5 C 0.5199(5) 0.6575(10) 0.0686(4) 0.058(3) Uani 1 1 d . . .
N2 N 0.5529(4) 0.7347(9) 0.0597(4) 0.065(2) Uani 1 1 d . A .
C6 C 0.5334(7) 0.8510(14) 0.0223(6) 0.103(6) Uani 1 1 d . . .
H6A H 0.5600 0.8963 0.0202 0.154 Uiso 1 1 calc R . .
H6B H 0.5185 0.9115 0.0379 0.154 Uiso 1 1 calc R . .
H6C H 0.5086 0.8228 -0.0161 0.154 Uiso 1 1 calc R . .
N3 N 0.6248(3) 0.6599(7) 0.1375(4) 0.053(2) Uani 1 1 d . A .
C7 C 0.6017(5) 0.7042(10) 0.0840(5) 0.062(3) Uani 1 1 d . . .
C8 C 0.6272(6) 0.7242(12) 0.0541(6) 0.080(4) Uani 1 1 d . A .
H8A H 0.6106 0.7569 0.0160 0.096 Uiso 1 1 calc R . .
C9 C 0.6748(6) 0.6971(13) 0.0792(7) 0.084(4) Uani 1 1 d . . .
H9A H 0.6919 0.7075 0.0585 0.101 Uiso 1 1 calc R A .
C10 C 0.6999(5) 0.6536(13) 0.1360(7) 0.082(4) Uani 1 1 d . A .
H10A H 0.7341 0.6365 0.1552 0.098 Uiso 1 1 calc R . .
C11 C 0.6723(4) 0.6368(10) 0.1623(5) 0.058(3) Uani 1 1 d . . .
N4 N 0.6948(3) 0.5900(9) 0.2201(4) 0.064(2) Uani 1 1 d . A .
C12 C 0.7291(5) 0.4830(16) 0.2388(8) 0.107(5) Uani 1 1 d . . .
H12A H 0.7400 0.4635 0.2791 0.160 Uiso 1 1 calc R A .
H12B H 0.7573 0.5076 0.2346 0.160 Uiso 1 1 calc R . .
H12C H 0.7133 0.4045 0.2156 0.160 Uiso 1 1 calc R . .
N5 N 0.7056(3) 0.6053(9) 0.3118(4) 0.054(2) Uani 1 1 d . A .
C13 C 0.6917(3) 0.6660(10) 0.2617(5) 0.056(3) Uani 1 1 d . . .
C14 C 0.6757(3) 0.7951(10) 0.2528(4) 0.052(2) Uani 1 1 d . A .
H14A H 0.6664 0.8375 0.2174 0.062 Uiso 1 1 calc R . .
C15 C 0.6734(4) 0.8602(10) 0.2949(5) 0.056(2) Uani 1 1 d . . .
H15A H 0.6618 0.9487 0.2890 0.067 Uiso 1 1 calc R A .
C16 C 0.6877(3) 0.7998(10) 0.3468(4) 0.052(2) Uani 1 1 d . A .
H16A H 0.6864 0.8445 0.3771 0.062 Uiso 1 1 calc R . .
C17 C 0.7041(3) 0.6692(10) 0.3525(5) 0.057(3) Uani 1 1 d . . .
N6 N 0.7220(3) 0.6022(10) 0.4052(4) 0.065(2) Uani 1 1 d . A .
C18 C 0.7638(4) 0.5147(17) 0.4203(6) 0.092(4) Uani 1 1 d . . .
H18A H 0.7738 0.4735 0.4575 0.137 Uiso 1 1 calc R A .
H18B H 0.7911 0.5663 0.4225 0.137 Uiso 1 1 calc R . .
H18C H 0.7545 0.4460 0.3911 0.137 Uiso 1 1 calc R . .
N7 N 0.6559(3) 0.6603(8) 0.4180(3) 0.056(2) Uani 1 1 d . A .
C19 C 0.7022(4) 0.6138(10) 0.4400(5) 0.063(3) Uani 1 1 d . . .
C20 C 0.7272(4) 0.5780(13) 0.4980(5) 0.081(4) Uani 1 1 d . A .
H20A H 0.7601 0.5477 0.5145 0.097 Uiso 1 1 calc R . .
C21 C 0.7057(5) 0.5856(16) 0.5310(5) 0.095(5) Uani 1 1 d . . .
H21A H 0.7231 0.5596 0.5701 0.113 Uiso 1 1 calc R A .
C22 C 0.6600(5) 0.6301(14) 0.5079(5) 0.079(4) Uani 1 1 d . A .
H22A H 0.6442 0.6366 0.5301 0.095 Uiso 1 1 calc R . .
C23 C 0.6356(4) 0.6671(11) 0.4501(5) 0.067(3) Uani 1 1 d . . .
N8 N 0.5873(4) 0.7259(10) 0.4249(4) 0.070(3) Uani 1 1 d . . .
C24 C 0.5868(6) 0.8682(12) 0.4280(8) 0.094(5) Uani 1 1 d . . .
H24A H 0.5529 0.8992 0.4108 0.141 Uiso 1 1 calc R A .
H24B H 0.6022 0.9061 0.4073 0.141 Uiso 1 1 calc R . .
H24C H 0.6049 0.8960 0.4682 0.141 Uiso 1 1 calc R . .
C25 C 0.5569(4) 0.5635(12) 0.2418(4) 0.058(3) Uani 1 1 d . A .
C26 C 0.5211(3) 0.5659(13) 0.2476(4) 0.062(3) Uani 1 1 d . . .
S1 S 0.66176(17) 0.1867(4) 0.36408(17) 0.0926(11) Uani 1 1 d . A .
O1 O 0.6663(9) 0.3122(18) 0.3425(7) 0.192(9) Uani 1 1 d . . .
O2 O 0.7023(6) 0.1205(17) 0.3891(6) 0.159(6) Uani 1 1 d . . .
O3 O 0.6170(5) 0.1251(17) 0.3273(6) 0.144(6) Uani 1 1 d . . .
C27 C 0.6523(5) 0.2110(10) 0.4087(6) 0.071(4) Uani 1 1 d . . .
F11 F 0.6368(13) 0.341(3) 0.399(2) 0.34(2) Uani 1 1 d . A .
F12 F 0.6959(10) 0.2855(19) 0.4663(6) 0.154(10) Uani 0.60 1 d P A .
F12' F 0.609(2) 0.266(6) 0.4107(17) 0.31(5) Uani 0.40 1 d P A .
F13 F 0.6538(5) 0.1354(13) 0.4526(5) 0.146(5) Uani 1 1 d . A .
S2 S 0.6134(3) 0.1773(5) 0.1680(3) 0.129(2) Uani 1 1 d . A .
O4 O 0.5706(11) 0.157(6) 0.1474(16) 0.45(4) Uani 1 1 d . . .
O5 O 0.6448(12) 0.100(2) 0.2088(10) 0.281(17) Uani 1 1 d . . .
O6 O 0.6187(12) 0.304(2) 0.1895(14) 0.270(16) Uani 1 1 d . . .
C28 C 0.6349(7) 0.1615(19) 0.1205(12) 0.188(12) Uiso 1 1 d D . .
F21 F 0.6432(8) 0.0312(19) 0.1140(11) 0.331(19) Uani 1 1 d D A .
F22 F 0.6007(6) 0.205(2) 0.0683(6) 0.236(10) Uani 1 1 d D A .
F23 F 0.6786(4) 0.2217(14) 0.1373(5) 0.144(4) Uani 1 1 d D A .
O1W O 0.5517(3) 0.8724(9) 0.1884(4) 0.033(2) Uiso 0.70 1 d P . .
O1W' O 0.5504(8) 0.864(2) 0.1720(11) 0.037(6) Uiso 0.30 1 d P A .
O2W O 0.5575(5) 0.8918(12) 0.2823(7) 0.131(5) Uani 1 1 d . A .
O3W O 0.6824(11) 0.284(4) 0.3000(11) 0.138(10) Uani 0.50 1 d P A .

loop_
_atom_site_aniso_label
_atom_site_aniso_U_11
_atom_site_aniso_U_22
_atom_site_aniso_U_33
_atom_site_aniso_U_23
_atom_site_aniso_U_13
_atom_site_aniso_U_12
Ag1 0.0382(4) 0.0736(6) 0.0459(5) -0.0065(3) 0.0102(3) -0.0077(3)
Ag2 0.0458(5) 0.0882(7) 0.0538(5) 0.0134(4) 0.0298(4) 0.0031(4)
Ag3 0.046(2) 0.0381(15) 0.073(2) 0.0059(9) 0.0375(17) 0.0034(10)
Ag3' 0.255(9) 0.108(3) 0.222(7) 0.062(4) 0.186(8) 0.086(4)
N1 0.070(5) 0.046(4) 0.043(4) 0.003(3) 0.020(4) 0.011(4)
C1 0.053(6) 0.058(6) 0.041(5) -0.001(4) 0.017(4) 0.010(5)
C2 0.048(5) 0.044(5) 0.072(7) 0.002(5) 0.019(5) 0.002(4)
C3 0.058(6) 0.050(6) 0.077(7) 0.006(5) 0.024(6) 0.001(5)
C4 0.060(6) 0.049(5) 0.074(7) -0.003(5) 0.027(5) 0.010(5)
C5 0.083(8) 0.045(5) 0.044(5) -0.003(4) 0.029(5) 0.000(5)
N2 0.085(7) 0.054(5) 0.061(5) 0.008(4) 0.041(5) -0.005(5)
C6 0.159(16) 0.070(8) 0.058(7) 0.020(6) 0.037(9) -0.013(9)
N3 0.070(6) 0.036(4) 0.071(6) -0.008(4) 0.048(5) -0.005(4)
C7 0.100(9) 0.046(5) 0.060(6) -0.006(5) 0.056(7) -0.009(5)
C8 0.134(13) 0.063(7) 0.086(9) -0.013(6) 0.086(9) -0.017(7)
C9 0.125(13) 0.076(8) 0.107(11) -0.008(7) 0.100(11) -0.022(8)
C10 0.089(9) 0.070(7) 0.133(13) -0.025(8) 0.091(10) -0.017(6)
C11 0.063(6) 0.053(6) 0.079(7) -0.004(5) 0.052(6) -0.007(5)
N4 0.048(5) 0.067(5) 0.091(7) -0.003(5) 0.044(5) 0.004(4)
C12 0.058(7) 0.099(11) 0.163(16) -0.012(11) 0.055(9) 0.023(7)
N5 0.030(4) 0.059(5) 0.062(5) 0.010(4) 0.014(4) 0.000(3)
C13 0.023(4) 0.060(6) 0.083(7) 0.011(5) 0.026(5) -0.006(4)
C14 0.037(5) 0.052(5) 0.062(6) 0.009(4) 0.022(4) -0.011(4)
C15 0.050(5) 0.049(5) 0.062(6) 0.007(5) 0.024(5) -0.007(4)
C16 0.042(5) 0.050(5) 0.051(5) 0.000(4) 0.014(4) -0.017(4)
C17 0.033(5) 0.060(6) 0.062(6) 0.015(5) 0.011(4) -0.011(4)
N6 0.048(5) 0.070(6) 0.057(5) 0.022(4) 0.011(4) 0.000(4)
C18 0.052(7) 0.119(12) 0.087(9) 0.041(9) 0.021(6) 0.029(7)
N7 0.050(5) 0.058(5) 0.039(4) 0.004(3) 0.005(4) -0.020(4)
C19 0.044(5) 0.050(5) 0.056(6) 0.008(5) -0.005(5) -0.020(4)
C20 0.055(6) 0.089(8) 0.058(7) 0.029(6) -0.004(5) -0.033(6)
C21 0.065(8) 0.123(11) 0.042(6) 0.026(7) -0.014(6) -0.048(8)
C22 0.073(8) 0.104(10) 0.051(6) 0.001(6) 0.023(6) -0.037(7)
C23 0.060(7) 0.057(6) 0.059(6) 0.002(5) 0.011(5) -0.028(5)
N8 0.073(6) 0.066(6) 0.063(6) -0.001(4) 0.028(5) -0.023(5)
C24 0.086(9) 0.054(7) 0.127(13) 0.000(7) 0.041(9) -0.018(6)
C25 0.040(5) 0.087(7) 0.049(5) -0.016(5) 0.023(4) -0.017(5)
C26 0.037(5) 0.104(9) 0.044(5) -0.013(5) 0.019(4) -0.007(5)
S1 0.109(3) 0.084(2) 0.079(2) -0.0016(18) 0.042(2) 0.005(2)
O1 0.29(2) 0.140(13) 0.112(11) 0.040(10) 0.075(14) -0.036(14)
O2 0.121(11) 0.195(15) 0.096(9) 0.043(9) 0.004(8) 0.055(11)
O3 0.110(9) 0.189(15) 0.118(10) -0.079(10) 0.045(8) -0.053(9)
C27 0.083(8) 0.037(5) 0.122(10) 0.039(6) 0.072(8) 0.022(5)
F11 0.33(4) 0.22(3) 0.56(7) -0.10(3) 0.28(4) -0.06(2)
F12 0.25(2) 0.127(13) 0.071(9) -0.047(9) 0.070(12) -0.121(16)
F12' 0.43(8) 0.43(8) 0.17(3) 0.12(4) 0.21(5) 0.37(8)
F13 0.191(12) 0.159(10) 0.142(9) -0.042(8) 0.124(10) -0.058(9)
S2 0.158(5) 0.098(3) 0.196(6) 0.038(3) 0.139(5) 0.042(3)
O4 0.18(2) 0.91(11) 0.33(4) 0.20(5) 0.18(3) 0.00(4)
O5 0.48(4) 0.21(2) 0.23(2) 0.176(19) 0.23(3) 0.22(3)
O6 0.39(4) 0.158(17) 0.47(4) -0.12(2) 0.38(4) -0.050(19)
F21 0.34(3) 0.29(3) 0.52(5) -0.25(3) 0.33(3) -0.13(2)
F22 0.216(18) 0.34(3) 0.107(10) 0.013(13) 0.043(11) -0.078(18)
F23 0.134(9) 0.204(13) 0.116(8) -0.011(8) 0.080(7) -0.033(9)
O2W 0.115(9) 0.095(8) 0.158(12) -0.021(8) 0.048(9) 0.011(7)
O3W 0.16(2) 0.19(3) 0.091(16) 0.009(18) 0.076(17) 0.01(2)

loop_
_atom_type_symbol
_atom_type_description
_atom_type_scat_dispersion_real
_atom_type_scat_dispersion_imag
_atom_type_scat_source
C C 0.0033 0.0016 'International Tables Vol C Tables 4.2.6.8 and 6.1.1.4'
H H 0.0000 0.0000 'International Tables Vol C Tables 4.2.6.8 and 6.1.1.4'
N N 0.0061 0.0033 'International Tables Vol C Tables 4.2.6.8 and 6.1.1.4'
O O 0.0106 0.0060 'International Tables Vol C Tables 4.2.6.8 and 6.1.1.4'
S S 0.1246 0.1234 'International Tables Vol C Tables 4.2.6.8 and 6.1.1.4'
Ag Ag -0.8971 1.1015 'International Tables Vol C Tables 4.2.6.8 and 6.1.1.4'
F F 0.0171 0.0103 'International Tables Vol C Tables 4.2.6.8 and 6.1.1.4'

loop_
_geom_angle_atom_site_label_1
_geom_angle_atom_site_label_2
_geom_angle_atom_site_label_3
_geom_angle
_geom_angle_site_symmetry_1
_geom_angle_site_symmetry_3
N7 Ag1 C25 145.2(4) . .
N7 Ag1 O2W 121.0(4) . .
C25 Ag1 O2W 93.2(4) . .
N7 Ag1 C26 139.6(3) . .
C25 Ag1 C26 27.7(3) . .
O2W Ag1 C26 84.8(4) . .
N7 Ag1 Ag3 103.7(3) . .
C25 Ag1 Ag3 46.6(3) . .
O2W Ag1 Ag3 132.8(4) . .
C26 Ag1 Ag3 68.4(3) . .
N7 Ag1 Ag3' 111.3(4) . .
C25 Ag1 Ag3' 37.5(5) . .
O2W Ag1 Ag3' 126.9(4) . .
C26 Ag1 Ag3' 59.0(5) . .
Ag3 Ag1 Ag3' 9.5(4) . .
C25 Ag2 N3 167.1(4) . .
C25 Ag2 O1W' 97.5(7) . .
N3 Ag2 O1W' 95.2(6) . .
C25 Ag2 Ag3' 47.8(4) . .
N3 Ag2 Ag3' 119.4(3) . .
O1W' Ag2 Ag3' 143.7(6) . .
C25 Ag2 Ag3 52.2(3) . .
N3 Ag2 Ag3 115.5(2) . .
O1W' Ag2 Ag3 141.9(6) . .
Ag3' Ag2 Ag3 11.2(5) . .
O1 Ag3 O3W 40.4(8) . .
O1 Ag3 C25 137.6(8) . .
O3W Ag3 C25 174.4(9) . .
O1 Ag3 O6 103.8(10) . .
O3W Ag3 O6 68.2(10) . .
C25 Ag3 O6 110.6(8) . .
O1 Ag3 Ag2 165.3(6) . .
O3W Ag3 Ag2 135.3(7) . .
C25 Ag3 Ag2 48.3(3) . .
O6 Ag3 Ag2 81.5(7) . .
O1 Ag3 Ag1 103.6(6) . .
O3W Ag3 Ag1 135.9(8) . .
C25 Ag3 Ag1 47.0(3) . .
O6 Ag3 Ag1 152.5(7) . .
Ag2 Ag3 Ag1 71.35(8) . .
C25 Ag3' O6 129.6(12) . .
C25 Ag3' O1 131.0(9) . .
O6 Ag3' O1 99.3(11) . .
C25 Ag3' O3W 159.7(14) . .
O6 Ag3' O3W 66.4(11) . .
O1 Ag3' O3W 34.9(8) . .
C25 Ag3' Ag2 51.7(3) . .
O6 Ag3' Ag2 87.8(8) . .
O1 Ag3' Ag2 143.3(11) . .
O3W Ag3' Ag2 126.7(9) . .
C25 Ag3' Ag1 43.4(4) . .
O6 Ag3' Ag1 154.6(8) . .
O1 Ag3' Ag1 91.5(8) . .
O3W Ag3' Ag1 116.4(11) . .
Ag2 Ag3' Ag1 70.26(19) . .
C1 N1 C5 117.9(9) . .
N1 C1 C2 122.5(10) . .
N1 C1 N8 114.7(9) . 2_655
C2 C1 N8 122.5(11) . 2_655
C3 C2 C1 118.7(11) . .
C2 C3 C4 121.5(10) . .
C5 C4 C3 116.5(11) . .
N1 C5 C4 122.7(11) . .
N1 C5 N2 116.0(9) . .
C4 C5 N2 121.2(11) . .
C7 N2 C5 122.5(9) . .
C7 N2 C6 119.7(11) . .
C5 N2 C6 117.8(12) . .
C11 N3 C7 118.9(9) . .
C11 N3 Ag2 119.2(7) . .
C7 N3 Ag2 121.9(8) . .
N3 C7 N2 118.3(9) . .
N3 C7 C8 120.6(13) . .
N2 C7 C8 121.1(12) . .
C9 C8 C7 119.7(13) . .
C8 C9 C10 120.5(11) . .
C11 C10 C9 116.2(13) . .
N3 C11 C10 124.1(12) . .
N3 C11 N4 115.8(8) . .
C10 C11 N4 120.0(12) . .
C13 N4 C12 118.2(12) . .
C13 N4 C11 119.5(9) . .
C12 N4 C11 120.9(11) . .
C17 N5 C13 119.4(9) . .
N5 C13 C14 121.1(11) . .
N5 C13 N4 115.7(9) . .
C14 C13 N4 123.2(10) . .
C15 C14 C13 119.1(10) . .
C14 C15 C16 120.6(10) . .
C15 C16 C17 116.6(10) . .
N5 C17 C16 123.1(10) . .
N5 C17 N6 116.5(10) . .
C16 C17 N6 120.3(11) . .
C19 N6 C17 123.8(9) . .
C19 N6 C18 120.9(9) . .
C17 N6 C18 115.3(11) . .
C23 N7 C19 120.0(10) . .
C23 N7 Ag1 112.9(7) . .
C19 N7 Ag1 124.9(8) . .
N7 C19 N6 119.2(9) . .
N7 C19 C20 117.8(13) . .
N6 C19 C20 123.0(11) . .
C21 C20 C19 121.6(13) . .
C22 C21 C20 118.9(11) . .
C21 C22 C23 118.8(13) . .
N7 C23 C22 122.7(12) . .
N7 C23 N8 116.9(10) . .
C22 C23 N8 120.2(13) . .
C1 N8 C24 120.3(12) 2_655 .
C1 N8 C23 116.6(9) 2_655 .
C24 N8 C23 115.0(10) . .
C26 C25 Ag3' 130.5(11) . .
C26 C25 Ag2 143.2(10) . .
Ag3' C25 Ag2 80.6(4) . .
C26 C25 Ag3 135.5(10) . .
Ag3' C25 Ag3 13.3(7) . .
Ag2 C25 Ag3 79.5(3) . .
C26 C25 Ag1 91.7(7) . .
Ag3' C25 Ag1 99.1(8) . .
Ag2 C25 Ag1 103.3(4) . .
Ag3 C25 Ag1 86.4(4) . .
C25 C26 C26 177.9(12) . 2_655
C25 C26 Ag1 60.6(6) . .
C26 C26 Ag1 121.5(8) 2_655 .
O2 S1 C27 102.5(9) . .
O2 S1 O3 121.5(11) . .
C27 S1 O3 96.8(9) . .
O2 S1 O1 113.6(14) . .
C27 S1 O1 107.4(10) . .
O3 S1 O1 111.9(11) . .
O2 S1 F11 128.5(14) . .
C27 S1 F11 38.6(12) . .
O3 S1 F11 100.0(11) . .
O1 S1 F11 70.5(14) . .
S1 O1 O3W 106(2) . .
S1 O1 Ag3 136.6(14) . .
O3W O1 Ag3 74.1(13) . .
S1 O1 Ag3' 125.8(13) . .
O3W O1 Ag3' 75.5(13) . .
Ag3 O1 Ag3' 10.9(5) . .
F11 C27 F13 123(2) . .
F11 C27 S1 102(2) . .
F13 C27 S1 134.7(10) . .
F11 C27 F12' 54(3) . .
F13 C27 F12' 79.9(19) . .
S1 C27 F12' 132.9(17) . .
F11 C27 F12 78.1(19) . .
F13 C27 F12 77.9(10) . .
S1 C27 F12 117.1(11) . .
F12' C27 F12 98(3) . .
F12' F11 C27 68(2) . .
F12' F11 S1 97(2) . .
C27 F11 S1 39.1(11) . .
F11 F12' C27 58(3) . .
O4 S2 O5 120(3) . .
O4 S2 O6 103(3) . .
O5 S2 O6 108(2) . .
O4 S2 C28 114(2) . .
O5 S2 C28 98.9(12) . .
O6 S2 C28 112.7(11) . .
S2 O6 Ag3' 138.2(15) . .
S2 O6 Ag3 142.0(17) . .
Ag3' O6 Ag3 12.4(6) . .
F22 C28 F23 111(2) . .
F22 C28 F21 106(2) . .
F23 C28 F21 104.4(19) . .
F22 C28 S2 110(2) . .
F23 C28 S2 114.5(19) . .
F21 C28 S2 111(2) . .
O1 O3W Ag3 65.5(14) . .
O1 O3W Ag3' 69.6(14) . .
Ag3 O3W Ag3' 11.1(5) . .

loop_
_geom_bond_atom_site_label_1
_geom_bond_atom_site_label_2
_geom_bond_distance
_geom_bond_site_symmetry_2
Ag1 N7 2.239(8) .
Ag1 C25 2.273(10) .
Ag1 O2W 2.527(13) .
Ag1 C26 2.607(10) .
Ag1 Ag3 3.102(3) .
Ag1 Ag3' 3.266(12) .
Ag2 C25 2.134(10) .
Ag2 N3 2.279(8) .
Ag2 O1W' 2.54(2) .
Ag2 Ag3' 2.684(6) .
Ag2 Ag3 2.812(3) .
Ag3 O1 2.085(17) .
Ag3 O3W 2.20(3) .
Ag3 C25 2.259(12) .
Ag3 O6 2.50(2) .
Ag3' C25 2.014(15) .
Ag3' O6 2.308(18) .
Ag3' O1 2.43(2) .
Ag3' O3W 2.51(4) .
N1 C1 1.337(14) .
N1 C5 1.346(15) .
C1 C2 1.372(14) .
C1 N8 1.381(14) 2_655
C2 C3 1.327(16) .
C3 C4 1.394(17) .
C4 C5 1.377(15) .
C5 N2 1.406(15) .
N2 C7 1.375(16) .
N2 C6 1.470(15) .
N3 C11 1.321(14) .
N3 C7 1.329(14) .
C7 C8 1.399(16) .
C8 C9 1.33(2) .
C9 C10 1.40(2) .
C10 C11 1.372(15) .
C11 N4 1.434(15) .
N4 C13 1.398(15) .
N4 C12 1.431(16) .
N5 C17 1.290(15) .
N5 C13 1.342(14) .
C13 C14 1.378(14) .
C14 C15 1.342(15) .
C15 C16 1.378(14) .
C16 C17 1.399(15) .
C17 N6 1.413(13) .
N6 C19 1.360(17) .
N6 C18 1.465(16) .
N7 C23 1.301(16) .
N7 C19 1.355(15) .
C19 C20 1.405(15) .
C20 C21 1.36(2) .
C21 C22 1.33(2) .
C22 C23 1.401(17) .
C23 N8 1.448(17) .
N8 C1 1.381(14) 2_655
N8 C24 1.443(16) .
C25 C26 1.211(14) .
C26 C26 1.392(19) 2_655
S1 O2 1.296(14) .
S1 C27 1.392(14) .
S1 O3 1.404(13) .
S1 O1 1.432(16) .
S1 F11 2.16(3) .
O1 O3W 1.48(3) .
C27 F11 1.38(3) .
C27 F13 1.387(16) .
C27 F12' 1.51(4) .
C27 F12 1.66(2) .
F11 F12' 1.31(8) .
S2 O4 1.19(3) .
S2 O5 1.312(18) .
S2 O6 1.381(19) .
S2 C28 1.72(4) .
C28 F22 1.353(18) .
C28 F23 1.359(19) .
C28 F21 1.372(19) .
